data_7204701
loop_
_publ_author_name
'Maharaj, Felicia'
'Russell, Vanessa'
'Chow, Hong'
'Page, Michael'
'Scudder, Marcia'
'Craig, Don'
'Dance, Ian'

_publ_section_title
;
 Polymorphs and pseudo-polymorphs: nine crystals containing
 [Fe(phen)3]2+ associated with [HgI4]2?
;
_journal_issue 49
_journal_name_full CrystEngComm
_journal_page_first 285
_journal_paper_doi 10.1039/b306750e
_journal_volume 5
_journal_year 2003
_chemical_formula_moiety 'C36 H24 Fe N6 2+,Hg I4 2-,C3 H6 O'
_chemical_formula_sum 'C39 H30 Fe Hg I4 N6 O'
_chemical_formula_weight 1362.8
_space_group_IT_number 1
_symmetry_cell_setting triclinic
_symmetry_space_group_name_Hall 'P 1'
_symmetry_space_group_name_H-M 'P 1'
_atom_type_scat_source 'International Tables for X-ray Crystallography, Vol. IV'
_audit_creation_method 'RAELSPUB and manual entry'
_cell_angle_alpha 76.06(2)
_cell_angle_beta 83.63(2)
_cell_angle_gamma 87.07(3)
_cell_formula_units_Z 1
_cell_length_a 9.709(4)
_cell_length_b 9.885(4)
_cell_length_c 10.814(5)
_cell_measurement_reflns_used 24
_cell_measurement_temperature 294
_cell_measurement_theta_max 16
_cell_measurement_theta_min 13
_cell_volume 1000.8(7)
_computing_cell_refinement 'CAD4 Version 5.0, 1989'
_computing_data_collection 'CAD4 Version 5.0, 1989'
_computing_data_reduction 'Local program'
_computing_molecular_graphics 'ORTEP-II, (Johnson, 1976)'
_computing_publication_material 'Local programs'
_computing_structure_refinement 'RAELS, (Rae, 1989)'
_computing_structure_solution 'SIR92 (Altomare et al, 1994)'
_diffrn_measurement_device_type 'Nonius CAD-4'
_diffrn_measurement_method \w--2\q
_diffrn_radiation_type 'Mo K\a'
_diffrn_radiation_wavelength 0.71073
_diffrn_reflns_limit_h_max 11
_diffrn_reflns_limit_h_min -11
_diffrn_reflns_limit_k_max 11
_diffrn_reflns_limit_k_min -11
_diffrn_reflns_limit_l_max 12
_diffrn_reflns_limit_l_min 0
_diffrn_reflns_number 3730
_diffrn_reflns_theta_max 25
_diffrn_standards_decay_% 0
_diffrn_standards_interval_time 30min
_diffrn_standards_number 1
_exptl_absorpt_coefficient_mu 7.283
_exptl_absorpt_correction_T_max 0.63
_exptl_absorpt_correction_T_min 0.30
_exptl_absorpt_correction_type analytical
_exptl_absorpt_process_details '(DeMeulenaer & Tompa, 1965)'
_exptl_crystal_colour red
_exptl_crystal_density_diffrn 2.26
_exptl_crystal_density_method 'not measured'
_exptl_crystal_description prism
_exptl_crystal_F_000 632.0
_exptl_crystal_size_max 0.20
_exptl_crystal_size_mid 0.08
_exptl_crystal_size_min 0.06
_refine_diff_density_max 3.28
_refine_diff_density_min -2.28
_refine_ls_abs_structure_details
;
The enantiomer was confirmed, the alternative giving R,wR 0.076,0.089
;
_refine_ls_extinction_method none
_refine_ls_goodness_of_fit_ref 1.96
_refine_ls_hydrogen_treatment noref
_refine_ls_number_parameters 234
_refine_ls_number_reflns 2792
_refine_ls_R_factor_gt 0.061
_refine_ls_shift/su_max 0.001
_refine_ls_structure_factor_coef F
_refine_ls_weighting_details 'w = 1/[\s^2^(F) + 0.0004F^2^]'
_refine_ls_weighting_scheme calc
_refine_ls_wR_factor_ref 0.068
_reflns_number_gt 2792
_reflns_number_total 3730
_reflns_threshold_expression I>2\s(I)
_cod_data_source_file b306750e.txt
_cod_data_source_block DID254_C-(acetone)
_cod_database_code 7204701

loop_
_symmetry_equiv_pos_site_id
_symmetry_equiv_pos_as_xyz
1 x,y,z

loop_
_atom_site_label
_atom_site_fract_x
_atom_site_fract_y
_atom_site_fract_z
_atom_site_U_iso_or_equiv
_atom_site_adp_type
_atom_site_type_symbol
_atom_site_occupancy
Fe 0.5000 0.5000 0.5000 0.0344(8) Uani Fe 1.0
N1A 0.5783(20) 0.6398(20) 0.5728(20) 0.039(3) Uani N 1.0
N2A 0.5451(20) 0.3716(20) 0.6629(19) 0.039(3) Uani N 1.0
C1A 0.5909(26) 0.7775(26) 0.5334(26) 0.044(3) Uani C 1.0
C2A 0.6519(26) 0.8650(28) 0.5919(29) 0.052(4) Uani C 1.0
C3A 0.7023(28) 0.8018(30) 0.7058(29) 0.053(4) Uani C 1.0
C4A 0.6904(26) 0.6649(29) 0.7554(26) 0.048(3) Uani C 1.0
C5A 0.7463(28) 0.5863(32) 0.8751(27) 0.055(3) Uani C 1.0
C6A 0.7341(28) 0.4455(33) 0.9143(27) 0.055(3) Uani C 1.0
C7A 0.6685(27) 0.3647(30) 0.8485(26) 0.049(3) Uani C 1.0
C8A 0.6395(28) 0.2219(30) 0.8909(27) 0.054(3) Uani C 1.0
C9A 0.5708(28) 0.1625(28) 0.8241(27) 0.052(3) Uani C 1.0
C10A 0.5252(25) 0.2381(26) 0.7095(25) 0.044(3) Uani C 1.0
C11A 0.6095(25) 0.4375(28) 0.7317(25) 0.041(3) Uani C 1.0
C12A 0.6296(24) 0.5829(26) 0.6895(24) 0.041(2) Uani C 1.0
N1B 0.6784(20) 0.4534(20) 0.4158(18) 0.037(3) Uani N 1.0
N2B 0.4425(20) 0.3434(20) 0.4379(19) 0.037(3) Uani N 1.0
C1B 0.8046(25) 0.5138(27) 0.4066(24) 0.044(3) Uani C 1.0
C2B 0.9221(27) 0.4649(31) 0.3411(27) 0.054(4) Uani C 1.0
C3B 0.9212(29) 0.3551(31) 0.2875(27) 0.057(5) Uani C 1.0
C4B 0.7948(29) 0.2924(28) 0.2944(25) 0.050(3) Uani C 1.0
C5B 0.7779(33) 0.1775(31) 0.2434(28) 0.058(4) Uani C 1.0
C6B 0.6481(32) 0.1176(28) 0.2546(26) 0.059(3) Uani C 1.0
C7B 0.5339(31) 0.1734(27) 0.3224(26) 0.050(3) Uani C 1.0
C8B 0.3925(34) 0.1183(29) 0.3378(28) 0.059(3) Uani C 1.0
C9B 0.2920(31) 0.1700(29) 0.4019(28) 0.056(3) Uani C 1.0
C10B 0.3136(26) 0.2867(26) 0.4506(24) 0.045(3) Uani C 1.0
C11B 0.5436(26) 0.2793(25) 0.3710(23) 0.041(3) Uani C 1.0
C12B 0.6784(26) 0.3443(26) 0.3604(23) 0.040(3) Uani C 1.0
N1C 0.4517(19) 0.6387(20) 0.3455(18) 0.035(3) Uani N 1.0
N2C 0.3137(19) 0.5455(20) 0.5630(18) 0.037(3) Uani N 1.0
C1C 0.5296(25) 0.6780(27) 0.2308(23) 0.042(3) Uani C 1.0
C2C 0.4746(28) 0.7824(29) 0.1302(25) 0.051(3) Uani C 1.0
C3C 0.3468(28) 0.8417(28) 0.1449(26) 0.052(3) Uani C 1.0
C4C 0.2716(26) 0.8031(26) 0.2614(26) 0.046(3) Uani C 1.0
C5C 0.1312(28) 0.8575(30) 0.2900(29) 0.056(5) Uani C 1.0
C6C 0.0543(28) 0.8088(32) 0.4092(32) 0.060(5) Uani C 1.0
C7C 0.1160(26) 0.7059(30) 0.5032(28) 0.052(3) Uani C 1.0
C8C 0.0418(29) 0.6465(34) 0.6236(31) 0.063(4) Uani C 1.0
C9C 0.1030(28) 0.5433(34) 0.7067(29) 0.059(3) Uani C 1.0
C10C 0.2368(25) 0.4964(28) 0.6767(25) 0.045(3) Uani C 1.0
C11C 0.2480(24) 0.6499(26) 0.4803(24) 0.040(3) Uani C 1.0
C12C 0.3277(24) 0.6994(25) 0.3576(24) 0.038(3) Uani C 1.0
Hg 0.0575(4) 0.0323(4) 0.8435(3) 0.0553(4) Uani Hg 1.0
I1 -0.1401(4) -0.1197(4) 1.0316(4) 0.0527(5) Uani I 1.0
I2 -0.0700(4) 0.1630(5) 0.6297(4) 0.0871(8) Uani I 1.0
I3 0.2925(4) -0.1024(4) 0.7563(4) 0.0644(6) Uani I 1.0
I4 0.1450(4) 0.2057(4) 0.9896(4) 0.0668(6) Uani I 1.0
O1Ac 0.2503(21) 0.4831(25) 0.2161(23) 0.087(9) Uani O 1.0
C1Ac 0.2600(18) 0.5192(19) 0.0958(33) 0.065(9) Uani C 1.0
C2Ac 0.1366(34) 0.5912(35) 0.0320(33) 0.089(9) Uani C 1.0
C3Ac 0.3945(38) 0.4885(39) 0.0221(33) 0.095(9) Uani C 1.0
HC1A 0.5513 0.8228 0.4515 0.045 Uani H 1.0
HC2A 0.6590 0.9674 0.5539 0.058 Uani H 1.0
HC3A 0.7487 0.8593 0.7527 0.061 Uani H 1.0
HC5A 0.7932 0.6372 0.9274 0.063 Uani H 1.0
HC6A 0.7744 0.3965 0.9949 0.063 Uani H 1.0
HC8A 0.6722 0.1664 0.9729 0.063 Uani H 1.0
HC9A 0.5501 0.0611 0.8551 0.059 Uani H 1.0
HC10A 0.4741 0.1876 0.6596 0.045 Uani H 1.0
HC1B 0.8128 0.5935 0.4472 0.047 Uani H 1.0
HC2B 1.0112 0.5140 0.3336 0.065 Uani H 1.0
HC3B 1.0077 0.3204 0.2446 0.068 Uani H 1.0
HC5B 0.8598 0.1376 0.1983 0.068 Uani H 1.0
HC6B 0.6359 0.0374 0.2158 0.069 Uani H 1.0
HC8B 0.3748 0.0402 0.2981 0.070 Uani H 1.0
HC9B 0.1985 0.1274 0.4172 0.067 Uani H 1.0
HC10B 0.2333 0.3292 0.4954 0.047 Uani H 1.0
HC1C 0.6236 0.6349 0.2167 0.045 Uani H 1.0
HC2C 0.5327 0.8124 0.0465 0.060 Uani H 1.0
HC3C 0.3088 0.9114 0.0726 0.061 Uani H 1.0
HC5C 0.0892 0.9310 0.2231 0.065 Uani H 1.0
HC6C -0.0417 0.8460 0.4272 0.072 Uani H 1.0
HC8C -0.0542 0.6808 0.6462 0.077 Uani H 1.0
HC9C 0.0513 0.5000 0.7911 0.071 Uani H 1.0
HC10C 0.2793 0.4220 0.7426 0.047 Uani H 1.0
H1C2Ac 0.0593 0.6007 0.0988 0.113 Uani H 1.0
H2C2Ac 0.1632 0.6858 -0.0205 0.121 Uani H 1.0
H3C2Ac 0.1056 0.5348 -0.0247 0.109 Uani H 1.0
H1C3Ac 0.4615 0.4406 0.0834 0.114 Uani H 1.0
H2C3Ac 0.3767 0.4269 -0.0351 0.143 Uani H 1.0
H3C3Ac 0.4344 0.5778 -0.0310 0.109 Uani H 1.0

loop_
_atom_site_aniso_label
_atom_site_aniso_U_11
_atom_site_aniso_U_22
_atom_site_aniso_U_33
_atom_site_aniso_U_12
_atom_site_aniso_U_13
_atom_site_aniso_U_23
_atom_site_aniso_type_symbol
Fe 0.031(2) 0.040(2) 0.032(2) -0.005(2) -0.003(2) -0.006(2) Fe
N1A 0.030(5) 0.044(5) 0.043(4) -0.004(4) 0.000(4) -0.012(4) N
N2A 0.031(5) 0.045(5) 0.039(5) -0.002(4) 0.000(4) -0.007(4) N
C1A 0.036(5) 0.044(5) 0.052(5) -0.005(4) -0.001(4) -0.014(4) C
C2A 0.043(9) 0.050(5) 0.066(8) -0.007(6) -0.004(7) -0.022(5) C
C3A 0.042(8) 0.060(5) 0.064(8) -0.006(7) -0.005(7) -0.028(6) C
C4A 0.037(6) 0.062(5) 0.051(5) -0.004(5) -0.004(4) -0.023(5) C
C5A 0.042(8) 0.078(9) 0.051(6) -0.002(7) -0.008(6) -0.026(6) C
C6A 0.043(8) 0.079(9) 0.044(5) 0.001(7) -0.008(5) -0.017(5) C
C7A 0.039(6) 0.064(5) 0.041(5) 0.000(5) -0.005(4) -0.009(4) C
C8A 0.047(9) 0.064(6) 0.044(5) 0.001(6) -0.006(5) 0.000(5) C
C9A 0.046(9) 0.054(5) 0.048(5) -0.001(5) -0.003(5) 0.002(5) C
C10A 0.037(6) 0.046(5) 0.045(5) -0.003(4) -0.001(4) -0.004(4) C
C11A 0.032(5) 0.052(4) 0.039(5) -0.002(4) -0.001(4) -0.010(4) C
C12A 0.032(5) 0.052(4) 0.043(4) -0.003(4) -0.002(3) -0.015(4) C
N1B 0.039(5) 0.041(5) 0.027(5) -0.007(4) -0.001(4) -0.002(4) N
N2B 0.045(5) 0.037(5) 0.028(5) -0.011(4) -0.002(4) -0.003(4) N
C1B 0.039(5) 0.055(6) 0.036(6) -0.010(4) 0.001(4) -0.006(4) C
C2B 0.041(5) 0.073(9) 0.047(9) -0.007(4) 0.004(5) -0.012(7) C
C3B 0.048(5) 0.073(9) 0.047(8) 0.002(5) 0.005(5) -0.013(7) C
C4B 0.054(5) 0.055(6) 0.038(5) 0.003(5) 0.002(5) -0.009(4) C
C5B 0.073(7) 0.056(7) 0.044(7) 0.007(6) 0.003(6) -0.015(6) C
C6B 0.083(9) 0.049(6) 0.045(8) -0.002(6) 0.001(7) -0.016(6) C
C7B 0.070(6) 0.043(5) 0.039(6) -0.010(4) -0.001(5) -0.011(4) C
C8B 0.080(8) 0.050(6) 0.049(9) -0.023(6) -0.002(7) -0.017(6) C
C9B 0.068(6) 0.055(7) 0.049(9) -0.028(6) -0.001(7) -0.015(6) C
C10B 0.051(5) 0.047(5) 0.037(6) -0.019(4) -0.002(4) -0.008(4) C
C11B 0.053(4) 0.038(5) 0.030(5) -0.008(3) -0.002(3) -0.005(4) C
C12B 0.047(4) 0.042(5) 0.030(5) -0.003(4) -0.001(4) -0.004(4) C
N1C 0.030(4) 0.044(5) 0.032(5) -0.012(3) -0.004(3) -0.010(4) N
N2C 0.028(4) 0.049(5) 0.035(4) -0.009(4) 0.000(3) -0.012(4) N
C1C 0.038(4) 0.054(6) 0.032(5) -0.013(4) -0.002(3) -0.007(4) C
C2C 0.049(7) 0.063(8) 0.037(5) -0.014(6) -0.007(4) 0.000(5) C
C3C 0.049(7) 0.058(7) 0.045(5) -0.012(6) -0.014(5) 0.000(5) C
C4C 0.040(5) 0.051(6) 0.048(5) -0.008(4) -0.013(4) -0.006(4) C
C5C 0.042(6) 0.058(7) 0.067(8) -0.001(6) -0.017(5) -0.007(6) C
C6C 0.037(5) 0.067(8) 0.073(9) 0.004(6) -0.009(5) -0.012(6) C
C7C 0.032(4) 0.064(6) 0.058(6) 0.000(4) -0.002(3) -0.014(5) C
C8C 0.035(5) 0.083(9) 0.065(8) 0.004(5) 0.008(4) -0.014(7) C
C9C 0.036(5) 0.083(9) 0.053(6) -0.002(5) 0.011(5) -0.011(6) C
C10C 0.032(4) 0.063(6) 0.040(5) -0.008(4) 0.005(4) -0.011(4) C
C11C 0.029(4) 0.050(5) 0.042(4) -0.007(3) -0.003(3) -0.013(4) C
C12C 0.032(4) 0.045(5) 0.039(4) -0.009(3) -0.007(3) -0.010(4) C
Hg 0.0470(7) 0.0673(8) 0.0464(7) -0.0063(6) -0.0031(6) -0.0032(6) Hg
I1 0.045(1) 0.059(1) 0.053(1) -0.0128(9) 0.0022(9) -0.011(1) I
I2 0.055(1) 0.129(2) 0.054(1) -0.001(1) -0.007(1) 0.023(1) I
I3 0.053(1) 0.067(1) 0.067(1) -0.009(1) 0.015(1) -0.013(1) I
I4 0.087(2) 0.051(1) 0.061(1) -0.023(1) 0.003(1) -0.011(1) I
O1Ac 0.085(9) 0.105(9) 0.064(9) -0.039(9) 0.003(9) -0.006(9) O
C1Ac 0.077(9) 0.052(9) 0.064(9) -0.028(9) 0.003(9) -0.009(9) C
C2Ac 0.079(9) 0.081(9) 0.090(9) -0.029(9) -0.001(9) 0.015(9) C
C3Ac 0.088(9) 0.105(9) 0.086(9) -0.015(9) 0.014(9) -0.019(9) C

loop_
_geom_angle_atom_site_label_1
_geom_angle_atom_site_label_2
_geom_angle_atom_site_label_3
_geom_angle
_geom_angle_site_symmetry_1
_geom_angle_site_symmetry_2
_geom_angle_site_symmetry_3
_geom_angle_publ_flag
N1A Fe N2A 82.9(8) 1_555 1_555 1_555 no
N1A Fe N1B 93.7(8) 1_555 1_555 1_555 no
N1A Fe N2B 172.1(8) 1_555 1_555 1_555 no
N1A Fe N1C 93.5(8) 1_555 1_555 1_555 no
N1A Fe N2C 91.8(8) 1_555 1_555 1_555 no
N2A Fe N1B 90.1(8) 1_555 1_555 1_555 no
N2A Fe N2B 90.8(8) 1_555 1_555 1_555 no
N2A Fe N1C 175.6(8) 1_555 1_555 1_555 no
N2A Fe N2C 95.6(8) 1_555 1_555 1_555 no
N1B Fe N2B 81.4(8) 1_555 1_555 1_555 no
N1B Fe N1C 92.7(8) 1_555 1_555 1_555 no
N1B Fe N2C 172.6(8) 1_555 1_555 1_555 no
N2B Fe N1C 93.0(8) 1_555 1_555 1_555 no
N2B Fe N2C 93.7(8) 1_555 1_555 1_555 no
N1C Fe N2C 82.0(8) 1_555 1_555 1_555 no
Fe N1A C1A 133.1(17) 1_555 1_555 1_555 no
Fe N1A C12A 113.1(15) 1_555 1_555 1_555 no
C1A N1A C12A 113.8(20) 1_555 1_555 1_555 no
Fe N2A C10A 131.7(17) 1_555 1_555 1_555 no
Fe N2A C11A 111.0(16) 1_555 1_555 1_555 no
C10A N2A C11A 117.3(21) 1_555 1_555 1_555 no
N1A C1A C2A 127.8(24) 1_555 1_555 1_555 no
C1A C2A C3A 115.4(24) 1_555 1_555 1_555 no
C2A C3A C4A 121.2(25) 1_555 1_555 1_555 no
C3A C4A C5A 125.3(25) 1_555 1_555 1_555 no
C3A C4A C12A 120.1(25) 1_555 1_555 1_555 no
C5A C4A C12A 114.6(24) 1_555 1_555 1_555 no
C4A C5A C6A 120.6(24) 1_555 1_555 1_555 no
C5A C6A C7A 124.1(25) 1_555 1_555 1_555 no
C6A C7A C8A 126.7(26) 1_555 1_555 1_555 no
C6A C7A C11A 117.4(25) 1_555 1_555 1_555 no
C8A C7A C11A 115.5(24) 1_555 1_555 1_555 no
C7A C8A C9A 120.2(26) 1_555 1_555 1_555 no
C8A C9A C10A 120.6(26) 1_555 1_555 1_555 no
N2A C10A C9A 123.8(24) 1_555 1_555 1_555 no
N2A C11A C7A 122.3(24) 1_555 1_555 1_555 no
N2A C11A C12A 120.2(22) 1_555 1_555 1_555 no
C7A C11A C12A 117.4(23) 1_555 1_555 1_555 no
N1A C12A C4A 121.6(23) 1_555 1_555 1_555 no
N1A C12A C11A 112.6(21) 1_555 1_555 1_555 no
C4A C12A C11A 125.7(24) 1_555 1_555 1_555 no
Fe N1B C1B 129.3(17) 1_555 1_555 1_555 no
Fe N1B C12B 115.4(16) 1_555 1_555 1_555 no
C1B N1B C12B 115.3(21) 1_555 1_555 1_555 no
Fe N2B C10B 129.5(17) 1_555 1_555 1_555 no
Fe N2B C11B 116.5(16) 1_555 1_555 1_555 no
C10B N2B C11B 114.0(20) 1_555 1_555 1_555 no
N1B C1B C2B 120.7(24) 1_555 1_555 1_555 no
C1B C2B C3B 123.5(26) 1_555 1_555 1_555 no
C2B C3B C4B 117.1(25) 1_555 1_555 1_555 no
C3B C4B C5B 123.6(26) 1_555 1_555 1_555 no
C3B C4B C12B 118.1(25) 1_555 1_555 1_555 no
C5B C4B C12B 118.3(26) 1_555 1_555 1_555 no
C4B C5B C6B 121.0(26) 1_555 1_555 1_555 no
C5B C6B C7B 118.6(25) 1_555 1_555 1_555 no
C6B C7B C8B 122.4(25) 1_555 1_555 1_555 no
C6B C7B C11B 122.9(27) 1_555 1_555 1_555 no
C8B C7B C11B 114.6(26) 1_555 1_555 1_555 no
C7B C8B C9B 120.7(25) 1_555 1_555 1_555 no
C8B C9B C10B 120.1(26) 1_555 1_555 1_555 no
N2B C10B C9B 121.7(24) 1_555 1_555 1_555 no
N2B C11B C7B 128.9(25) 1_555 1_555 1_555 no
N2B C11B C12B 111.5(20) 1_555 1_555 1_555 no
C7B C11B C12B 119.6(25) 1_555 1_555 1_555 no
N1B C12B C4B 125.3(23) 1_555 1_555 1_555 no
N1B C12B C11B 115.2(21) 1_555 1_555 1_555 no
C4B C12B C11B 119.5(23) 1_555 1_555 1_555 no
Fe N1C C1C 128.0(16) 1_555 1_555 1_555 no
Fe N1C C12C 114.6(16) 1_555 1_555 1_555 no
C1C N1C C12C 117.4(20) 1_555 1_555 1_555 no
Fe N2C C10C 131.7(17) 1_555 1_555 1_555 no
Fe N2C C11C 114.6(15) 1_555 1_555 1_555 no
C10C N2C C11C 113.7(20) 1_555 1_555 1_555 no
N1C C1C C2C 119.0(23) 1_555 1_555 1_555 no
C1C C2C C3C 122.3(25) 1_555 1_555 1_555 no
C2C C3C C4C 117.8(24) 1_555 1_555 1_555 no
C3C C4C C5C 123.5(24) 1_555 1_555 1_555 no
C3C C4C C12C 118.5(24) 1_555 1_555 1_555 no
C5C C4C C12C 117.8(24) 1_555 1_555 1_555 no
C4C C5C C6C 121.6(24) 1_555 1_555 1_555 no
C5C C6C C7C 118.3(24) 1_555 1_555 1_555 no
C6C C7C C8C 121.4(24) 1_555 1_555 1_555 no
C6C C7C C11C 122.2(26) 1_555 1_555 1_555 no
C8C C7C C11C 116.2(25) 1_555 1_555 1_555 no
C7C C8C C9C 118.9(25) 1_555 1_555 1_555 no
C8C C9C C10C 120.9(26) 1_555 1_555 1_555 no
N2C C10C C9C 123.9(24) 1_555 1_555 1_555 no
N2C C11C C7C 126.4(24) 1_555 1_555 1_555 no
N2C C11C C12C 113.8(20) 1_555 1_555 1_555 no
C7C C11C C12C 119.7(23) 1_555 1_555 1_555 no
N1C C12C C4C 124.9(23) 1_555 1_555 1_555 no
N1C C12C C11C 114.9(21) 1_555 1_555 1_555 no
C4C C12C C11C 120.2(22) 1_555 1_555 1_555 no
I1 Hg I2 109.61(7) 1_555 1_555 1_555 no
I1 Hg I3 120.07(7) 1_555 1_555 1_555 no
I1 Hg I4 97.95(6) 1_555 1_555 1_555 no
I2 Hg I3 106.26(8) 1_555 1_555 1_555 no
I2 Hg I4 116.38(9) 1_555 1_555 1_555 no
I3 Hg I4 106.98(7) 1_555 1_555 1_555 no
O1Ac C1Ac C2Ac 118.5(16) 1_555 1_555 1_555 no
O1Ac C1Ac C3Ac 118.5(16) 1_555 1_555 1_555 no
C2Ac C1Ac C3Ac 123.1(32) 1_555 1_555 1_555 no

loop_
_geom_bond_atom_site_label_1
_geom_bond_atom_site_label_2
_geom_bond_distance
_geom_bond_site_symmetry_1
_geom_bond_site_symmetry_2
_geom_bond_publ_flag
Fe N1A 1.968(20) 1_555 1_555 no
Fe N2A 1.986(20) 1_555 1_555 no
Fe N1B 1.953(20) 1_555 1_555 no
Fe N2B 1.958(19) 1_555 1_555 no
Fe N1C 1.974(19) 1_555 1_555 no
Fe N2C 1.931(19) 1_555 1_555 no
N1A C1A 1.332(30) 1_555 1_555 no
N1A C12A 1.387(31) 1_555 1_555 no
N2A C10A 1.311(29) 1_555 1_555 no
N2A C11A 1.322(31) 1_555 1_555 no
C1A C2A 1.378(36) 1_555 1_555 no
C2A C3A 1.370(39) 1_555 1_555 no
C3A C4A 1.336(37) 1_555 1_555 no
C4A C5A 1.484(39) 1_555 1_555 no
C4A C12A 1.391(34) 1_555 1_555 no
C5A C6A 1.361(40) 1_555 1_555 no
C6A C7A 1.406(39) 1_555 1_555 no
C7A C8A 1.408(38) 1_555 1_555 no
C7A C11A 1.457(36) 1_555 1_555 no
C8A C9A 1.289(38) 1_555 1_555 no
C9A C10A 1.391(36) 1_555 1_555 no
C11A C12A 1.416(34) 1_555 1_555 no
N1B C1B 1.374(30) 1_555 1_555 no
N1B C12B 1.355(30) 1_555 1_555 no
N2B C10B 1.377(30) 1_555 1_555 no
N2B C11B 1.375(30) 1_555 1_555 no
C1B C2B 1.402(36) 1_555 1_555 no
C2B C3B 1.349(39) 1_555 1_555 no
C3B C4B 1.389(38) 1_555 1_555 no
C4B C5B 1.401(38) 1_555 1_555 no
C4B C12B 1.409(35) 1_555 1_555 no
C5B C6B 1.401(42) 1_555 1_555 no
C6B C7B 1.422(38) 1_555 1_555 no
C7B C8B 1.481(41) 1_555 1_555 no
C7B C11B 1.291(34) 1_555 1_555 no
C8B C9B 1.290(41) 1_555 1_555 no
C9B C10B 1.412(36) 1_555 1_555 no
C11B C12B 1.468(35) 1_555 1_555 no
N1C C1C 1.360(31) 1_555 1_555 no
N1C C12C 1.325(29) 1_555 1_555 no
N2C C10C 1.361(30) 1_555 1_555 no
N2C C11C 1.374(30) 1_555 1_555 no
C1C C2C 1.437(35) 1_555 1_555 no
C2C C3C 1.354(37) 1_555 1_555 no
C3C C4C 1.364(37) 1_555 1_555 no
C4C C5C 1.468(37) 1_555 1_555 no
C4C C12C 1.408(33) 1_555 1_555 no
C5C C6C 1.405(43) 1_555 1_555 no
C6C C7C 1.415(38) 1_555 1_555 no
C7C C8C 1.424(41) 1_555 1_555 no
C7C C11C 1.390(34) 1_555 1_555 no
C8C C9C 1.348(41) 1_555 1_555 no
C9C C10C 1.388(35) 1_555 1_555 no
C11C C12C 1.448(34) 1_555 1_555 no
Hg I1 2.834(2) 1_555 1_555 no
Hg I2 2.753(2) 1_555 1_555 no
Hg I3 2.772(2) 1_555 1_555 no
Hg I4 2.812(2) 1_555 1_555 no
O1Ac C1Ac 1.257(37) 1_555 1_555 no
C1Ac C2Ac 1.510(30) 1_555 1_555 no
C1Ac C3Ac 1.510(30) 1_555 1_555 no
